data_7202650
loop_
_publ_author_name
'Aleksandra Wasilewska'
'Maria Gdaniec'
'Tadeusz Po\/lo\'nski'

_publ_section_title
;
 Co-crystals of iodopentafluorobenzene with nitrogen donors: 2-D
 molecular assemblies through halogen bonding and aryl?perfluoroaryl
 interactions
;
_journal_issue 3
_journal_name_full CrystEngComm
_journal_page_first 203
_journal_paper_doi 10.1039/b617929k
_journal_volume 9
_journal_year 2007
_chemical_formula_moiety 'C6 F5 I, C6 H7 N'
_chemical_formula_sum 'C12 H7 F5 I N'
_chemical_formula_weight 387.09
_chemical_name_common '4-methylpyridine pentafluoroiodobenzene'
_chemical_name_systematic
;
4-methylpyridine pentafluoroiodobenzene
;
_space_group_IT_number 14
_symmetry_cell_setting monoclinic
_symmetry_space_group_name_Hall '-P 2ybc'
_symmetry_space_group_name_H-M 'P 1 21/c 1'
_atom_sites_solution_hydrogens geom
_atom_sites_solution_primary direct
_atom_sites_solution_secondary difmap
_audit_creation_method SHELXL-97
_cell_angle_alpha 90.00
_cell_angle_beta 95.502(7)
_cell_angle_gamma 90.00
_cell_formula_units_Z 4
_cell_length_a 7.2888(6)
_cell_length_b 14.1251(11)
_cell_length_c 12.6561(11)
_cell_measurement_reflns_used 2677
_cell_measurement_temperature 130(2)
_cell_measurement_theta_max 25
_cell_measurement_theta_min 4
_cell_volume 1297.01(19)
_computing_cell_refinement
;
Oxford Diffraction, CrysAlis Software, Version 1.171, 2004
;
_computing_data_collection
;
Oxford Diffraction, CrysAlis Software, Version 1.171, 2004
;
_computing_data_reduction
;
Oxford Diffraction, CrysAlis Software, Version 1.171, 2004
;
_computing_molecular_graphics
; Stereochemical Workstation (Siemens
Analytical X-Ray Instruments, Inc., 1989). Mercury, Version 1.3
(Bruno et al., 2002)
;
_computing_publication_material 'SHELXL-97 (Sheldrick, 1997)'
_computing_structure_refinement 'SHELXL-97 (Sheldrick, 1997)'
_computing_structure_solution 'SHELXS-97 (Sheldrick, 1997)'
_diffrn_ambient_temperature 130(2)
_diffrn_measured_fraction_theta_full 0.996
_diffrn_measured_fraction_theta_max 0.996
_diffrn_measurement_device_type 'Kuma KM4CCD \k geometry'
_diffrn_measurement_method '\w scans'
_diffrn_radiation_monochromator graphite
_diffrn_radiation_source 'fine-focus sealed tube'
_diffrn_radiation_type MoK\a
_diffrn_radiation_wavelength 0.71073
_diffrn_reflns_av_R_equivalents 0.0188
_diffrn_reflns_av_sigmaI/netI 0.0196
_diffrn_reflns_limit_h_max 6
_diffrn_reflns_limit_h_min -9
_diffrn_reflns_limit_k_max 17
_diffrn_reflns_limit_k_min -17
_diffrn_reflns_limit_l_max 15
_diffrn_reflns_limit_l_min -15
_diffrn_reflns_number 7937
_diffrn_reflns_theta_full 26.37
_diffrn_reflns_theta_max 26.37
_diffrn_reflns_theta_min 4.08
_diffrn_standards_decay_% 0
_diffrn_standards_number 0
_exptl_absorpt_coefficient_mu 2.513
_exptl_absorpt_correction_T_max .605
_exptl_absorpt_correction_T_min .325
_exptl_absorpt_correction_type multi-scan
_exptl_crystal_colour colourless
_exptl_crystal_density_diffrn 1.982
_exptl_crystal_density_method 'not measured'
_exptl_crystal_description block
_exptl_crystal_F_000 736
_exptl_crystal_size_max 0.5
_exptl_crystal_size_mid 0.5
_exptl_crystal_size_min 0.2
_refine_diff_density_max 1.095
_refine_diff_density_min -0.858
_refine_diff_density_rms 0.091
_refine_ls_extinction_coef 0.0016(3)
_refine_ls_extinction_expression Fc^*^=kFc[1+0.001xFc^2^\l^3^/sin(2\q)]^-1/4^
_refine_ls_extinction_method SHELXL
_refine_ls_goodness_of_fit_ref 1.064
_refine_ls_hydrogen_treatment constr
_refine_ls_matrix_type full
_refine_ls_number_parameters 176
_refine_ls_number_reflns 2633
_refine_ls_number_restraints 0
_refine_ls_restrained_S_all 1.064
_refine_ls_R_factor_all 0.0307
_refine_ls_R_factor_gt 0.0249
_refine_ls_shift/su_max 0.001
_refine_ls_shift/su_mean 0.000
_refine_ls_structure_factor_coef Fsqd
_refine_ls_weighting_details 'calc w=1/[\s^2^(Fo^2^)+(0.0368P)^2^+0.6843P] where P=(Fo^2^+2Fc^2^)/3'
_refine_ls_weighting_scheme calc
_refine_ls_wR_factor_gt 0.0601
_refine_ls_wR_factor_ref 0.0627
_reflns_number_gt 2247
_reflns_number_total 2633
_reflns_threshold_expression I>2\s(I)
_cod_data_source_file b617929k.txt
_cod_data_source_block 1.5
_cod_original_sg_symbol_H-M 'P 21/c'
_cod_database_code 7202650

loop_
_symmetry_equiv_pos_as_xyz
'x, y, z'
'-x, y+1/2, -z+1/2'
'-x, -y, -z'
'x, -y-1/2, z-1/2'

loop_
_atom_site_label
_atom_site_type_symbol
_atom_site_fract_x
_atom_site_fract_y
_atom_site_fract_z
_atom_site_U_iso_or_equiv
_atom_site_adp_type
_atom_site_occupancy
_atom_site_symmetry_multiplicity
_atom_site_calc_flag
_atom_site_refinement_flags
_atom_site_disorder_assembly
_atom_site_disorder_group
I1 I 0.21918(2) 0.554691(12) 0.713602(15) 0.02587(9) Uani 1 1 d . . .
F2 F 0.0694(2) 0.66127(12) 0.49622(14) 0.0335(4) Uani 1 1 d . . .
F3 F 0.0410(2) 0.84484(13) 0.44341(14) 0.0392(5) Uani 1 1 d . . .
F4 F 0.1683(3) 0.98079(13) 0.58535(18) 0.0463(5) Uani 1 1 d . . .
F5 F 0.3135(3) 0.93063(13) 0.78264(17) 0.0427(5) Uani 1 1 d . . .
F6 F 0.3383(2) 0.74698(13) 0.83825(14) 0.0330(4) Uani 1 1 d . . .
C1 C 0.2051(4) 0.69798(19) 0.6689(2) 0.0220(6) Uani 1 1 d . . .
C2 C 0.1314(4) 0.7265(2) 0.5692(2) 0.0240(6) Uani 1 1 d . . .
C3 C 0.1175(4) 0.8205(2) 0.5401(2) 0.0279(6) Uani 1 1 d . . .
C4 C 0.1802(4) 0.8891(2) 0.6121(3) 0.0300(7) Uani 1 1 d . . .
C5 C 0.2538(4) 0.8638(2) 0.7127(3) 0.0296(7) Uani 1 1 d . . .
C6 C 0.2670(4) 0.7690(2) 0.7399(2) 0.0252(6) Uani 1 1 d . . .
N1A N 0.2583(3) 0.36978(18) 0.79370(19) 0.0269(6) Uani 1 1 d . . .
C2A C 0.2312(4) 0.2844(2) 0.7482(3) 0.0291(7) Uani 1 1 d . . .
H2AA H 0.1848 0.2821 0.6772 0.035 Uiso 1 1 calc R . .
C3A C 0.2684(4) 0.1998(2) 0.8006(2) 0.0272(7) Uani 1 1 d . . .
H3AA H 0.2488 0.1426 0.7649 0.033 Uiso 1 1 calc R . .
C4A C 0.3356(4) 0.2008(2) 0.9074(2) 0.0258(6) Uani 1 1 d . . .
C5A C 0.3636(4) 0.2893(2) 0.9545(3) 0.0287(7) Uani 1 1 d . . .
H5AA H 0.4086 0.2939 1.0256 0.034 Uiso 1 1 calc R . .
C6A C 0.3246(4) 0.3699(2) 0.8954(3) 0.0286(6) Uani 1 1 d . . .
H6AA H 0.3459 0.4282 0.9286 0.034 Uiso 1 1 calc R . .
C7A C 0.3755(5) 0.1109(2) 0.9689(3) 0.0380(8) Uani 1 1 d G . .
H7AA H 0.3924 0.1251 1.0434 0.057 Uiso 1 1 calc G . .
H7AB H 0.2703 0.0703 0.9548 0.057 Uiso 1 1 calc G . .
H7AC H 0.4834 0.0796 0.9480 0.057 Uiso 1 1 calc G . .

loop_
_atom_site_aniso_label
_atom_site_aniso_U_11
_atom_site_aniso_U_22
_atom_site_aniso_U_33
_atom_site_aniso_U_23
_atom_site_aniso_U_13
_atom_site_aniso_U_12
I1 0.02834(13) 0.02333(12) 0.02661(13) 0.00403(8) 0.00612(8) 0.00301(7)
F2 0.0387(10) 0.0368(10) 0.0240(9) -0.0034(8) -0.0017(8) -0.0014(8)
F3 0.0425(11) 0.0465(11) 0.0282(10) 0.0144(8) 0.0007(8) 0.0120(9)
F4 0.0561(13) 0.0240(9) 0.0593(14) 0.0122(9) 0.0080(10) 0.0065(9)
F5 0.0479(12) 0.0314(10) 0.0478(13) -0.0119(9) -0.0010(10) -0.0073(8)
F6 0.0341(9) 0.0371(10) 0.0263(10) -0.0003(8) -0.0050(8) -0.0019(8)
C1 0.0204(13) 0.0230(14) 0.0230(15) 0.0009(12) 0.0038(11) 0.0004(11)
C2 0.0197(13) 0.0276(14) 0.0248(15) 0.0018(12) 0.0026(11) -0.0016(11)
C3 0.0221(14) 0.0349(16) 0.0272(16) 0.0086(13) 0.0048(12) 0.0048(12)
C4 0.0259(15) 0.0233(15) 0.0417(19) 0.0047(13) 0.0077(13) 0.0011(12)
C5 0.0240(15) 0.0283(16) 0.0369(18) -0.0057(13) 0.0043(13) -0.0014(12)
C6 0.0172(13) 0.0357(16) 0.0218(15) 0.0039(13) -0.0038(11) 0.0022(12)
N1A 0.0281(13) 0.0266(13) 0.0262(14) 0.0038(11) 0.0040(11) 0.0009(10)
C2A 0.0213(14) 0.0405(18) 0.0254(16) 0.0012(14) 0.0021(12) -0.0005(12)
C3A 0.0265(15) 0.0259(15) 0.0300(18) -0.0010(12) 0.0060(13) -0.0036(11)
C4A 0.0216(14) 0.0261(14) 0.0310(17) 0.0049(12) 0.0094(12) 0.0044(11)
C5A 0.0267(15) 0.0340(16) 0.0254(16) 0.0016(13) 0.0025(12) 0.0035(12)
C6A 0.0274(15) 0.0248(14) 0.0336(17) -0.0027(13) 0.0031(13) -0.0003(12)
C7A 0.0440(19) 0.0296(17) 0.042(2) 0.0097(15) 0.0143(15) 0.0103(14)

loop_
_atom_type_symbol
_atom_type_description
_atom_type_scat_dispersion_real
_atom_type_scat_dispersion_imag
_atom_type_scat_source
C C 0.0033 0.0016 'International Tables Vol C Tables 4.2.6.8 and 6.1.1.4'
H H 0.0000 0.0000 'International Tables Vol C Tables 4.2.6.8 and 6.1.1.4'
N N 0.0061 0.0033 'International Tables Vol C Tables 4.2.6.8 and 6.1.1.4'
F F 0.0171 0.0103 'International Tables Vol C Tables 4.2.6.8 and 6.1.1.4'
I I -0.4742 1.8119 'International Tables Vol C Tables 4.2.6.8 and 6.1.1.4'

loop_
_geom_angle_atom_site_label_1
_geom_angle_atom_site_label_2
_geom_angle_atom_site_label_3
_geom_angle
_geom_angle_site_symmetry_1
_geom_angle_site_symmetry_3
_geom_angle_publ_flag
C2 C1 C6 116.9(3) . . ?
C2 C1 I1 122.1(2) . . ?
C6 C1 I1 121.1(2) . . ?
F2 C2 C3 117.6(3) . . ?
F2 C2 C1 120.0(2) . . ?
C3 C2 C1 122.4(3) . . ?
F3 C3 C4 120.4(3) . . ?
F3 C3 C2 120.3(3) . . ?
C4 C3 C2 119.3(3) . . ?
F4 C4 C3 120.3(3) . . ?
F4 C4 C5 119.5(3) . . ?
C3 C4 C5 120.2(3) . . ?
F5 C5 C4 120.0(3) . . ?
F5 C5 C6 120.5(3) . . ?
C4 C5 C6 119.4(3) . . ?
F6 C6 C5 117.9(3) . . ?
F6 C6 C1 120.3(3) . . ?
C5 C6 C1 121.8(3) . . ?
C6A N1A C2A 116.2(3) . . ?
N1A C2A C3A 123.9(3) . . ?
N1A C2A H2AA 118.1 . . ?
C3A C2A H2AA 118.1 . . ?
C2A C3A C4A 119.4(3) . . ?
C2A C3A H3AA 120.3 . . ?
C4A C3A H3AA 120.3 . . ?
C5A C4A C3A 116.7(3) . . ?
C5A C4A C7A 121.6(3) . . ?
C3A C4A C7A 121.7(3) . . ?
C6A C5A C4A 119.7(3) . . ?
C6A C5A H5AA 120.1 . . ?
C4A C5A H5AA 120.1 . . ?
N1A C6A C5A 124.1(3) . . ?
N1A C6A H6AA 117.9 . . ?
C5A C6A H6AA 117.9 . . ?
C4A C7A H7AA 109.5 . . ?
C4A C7A H7AB 107.3 . . ?
H7AA C7A H7AB 109.4 . . ?
C4A C7A H7AC 111.7 . . ?
H7AA C7A H7AC 109.6 . . ?
H7AB C7A H7AC 109.4 . . ?

loop_
_geom_bond_atom_site_label_1
_geom_bond_atom_site_label_2
_geom_bond_distance
_geom_bond_site_symmetry_2
_geom_bond_publ_flag
I1 C1 2.101(3) . ?
F2 C2 1.351(3) . ?
F3 C3 1.340(3) . ?
F4 C4 1.339(3) . ?
F5 C5 1.338(3) . ?
F6 C6 1.339(3) . ?
C1 C2 1.383(4) . ?
C1 C6 1.393(4) . ?
C2 C3 1.379(4) . ?
C3 C4 1.377(4) . ?
C4 C5 1.381(4) . ?
C5 C6 1.383(4) . ?
N1A C6A 1.331(4) . ?
N1A C2A 1.343(4) . ?
C2A C3A 1.381(4) . ?
C2A H2AA 0.9300 . ?
C3A C4A 1.393(4) . ?
C3A H3AA 0.9300 . ?
C4A C5A 1.391(4) . ?
C4A C7A 1.503(4) . ?
C5A C6A 1.378(4) . ?
C5A H5AA 0.9300 . ?
C6A H6AA 0.9300 . ?
C7A H7AA 0.9599 . ?
C7A H7AB 0.9610 . ?
C7A H7AC 0.9615 . ?

loop_
_cod_related_entry_id
_cod_related_entry_database
_cod_related_entry_code
1 ChemSpider 21149236
